data_4135256
loop_
_publ_author_name
'Bennett, Steven H.'
'Fawcett, Alexander'
'Denton, Elliott H.'
'Biberger, Tobias'
'Fasano, Valerio'
'Winter, Nils'
'Aggarwal, Varinder K.'

_publ_section_title
;
 Difunctionalization of C-C \s-Bonds Enabled by the Reaction of
 Bicyclo[1.1.0]butyl Boronate Complexes with Electrophiles: Reaction
 Development, Scope, and Stereochemical Origins.
;
_journal_issue 39
_journal_name_full 'Journal of the American Chemical Society'
_journal_page_first 16766
_journal_page_last 16775
_journal_paper_doi 10.1021/jacs.0c07357
_journal_volume 142
_journal_year 2020
_chemical_formula_moiety 'C17 H29 B O4'
_chemical_formula_sum 'C17 H29 B O4'
_chemical_formula_weight 308.21
_space_group_crystal_system triclinic
_space_group_IT_number 2
_space_group_name_Hall '-P 1'
_space_group_name_H-M_alt 'P -1'
_atom_sites_solution_hydrogens mixed
_atom_sites_solution_primary dual
_audit_creation_date 2020-05-19
_audit_creation_method
;
Olex2 1.3
(compiled Nov 21 2019 18:26:39 for OlexSys, GUI svn.r6003)
;
_cell_angle_alpha 102.053(2)
_cell_angle_beta 91.973(2)
_cell_angle_gamma 90.586(2)
_cell_formula_units_Z 8
_cell_length_a 6.6532(2)
_cell_length_b 19.3711(6)
_cell_length_c 28.5231(9)
_cell_measurement_reflns_used 9517
_cell_measurement_temperature 100(2)
_cell_measurement_theta_max 26.93
_cell_measurement_theta_min 2.23
_cell_volume 3592.31(19)
_computing_cell_refinement 'SAINT V8.38A (Bruker, 2018)'
_computing_data_collection 'Bruker Apex suite'
_computing_data_reduction 'SAINT V8.38A (Bruker, 2018)'
_computing_molecular_graphics 'Olex2 1.3 (Dolomanov et al., 2009)'
_computing_publication_material 'Olex2 1.3 (Dolomanov et al., 2009)'
_computing_structure_refinement 'SHELXL 2018/3 (Sheldrick, 2015)'
_computing_structure_solution 'SHELXT 2014/5 (Sheldrick, 2014)'
_diffrn_ambient_temperature 100(2)
_diffrn_measured_fraction_theta_full 0.999
_diffrn_measured_fraction_theta_max 0.999
_diffrn_measurement_device_type 'Bruker APEX-II CCD'
_diffrn_measurement_method '\f and \w scans'
_diffrn_radiation_type MoK\a
_diffrn_radiation_wavelength 0.71073
_diffrn_reflns_av_R_equivalents 0.0562
_diffrn_reflns_av_unetI/netI 0.0520
_diffrn_reflns_Laue_measured_fraction_full 0.999
_diffrn_reflns_Laue_measured_fraction_max 0.999
_diffrn_reflns_limit_h_max 8
_diffrn_reflns_limit_h_min -8
_diffrn_reflns_limit_k_max 23
_diffrn_reflns_limit_k_min -23
_diffrn_reflns_limit_l_max 34
_diffrn_reflns_limit_l_min -34
_diffrn_reflns_number 55804
_diffrn_reflns_point_group_measured_fraction_full 0.999
_diffrn_reflns_point_group_measured_fraction_max 0.999
_diffrn_reflns_theta_full 25.242
_diffrn_reflns_theta_max 25.682
_diffrn_reflns_theta_min 0.730
_diffrn_source_current 30.0
_diffrn_source_power 1.35
_diffrn_source_voltage 45.0
_diffrn_standards_number 0
_exptl_absorpt_coefficient_mu 0.078
_exptl_absorpt_correction_T_max 0.7456
_exptl_absorpt_correction_T_min 0.6380
_exptl_absorpt_correction_type multi-scan
_exptl_absorpt_process_details
;
SADABS-2016/2 (Bruker,2016/2) was used for absorption correction.
wR2(int) was 0.0795 before and 0.0608 after correction.
The Ratio of minimum to maximum transmission is 0.8557.
The \l/2 correction factor is Not present.
;
_exptl_crystal_colour colourless
_exptl_crystal_colour_primary colourless
_exptl_crystal_density_diffrn 1.140
_exptl_crystal_description block
_exptl_crystal_F_000 1344
_exptl_crystal_size_max 0.638
_exptl_crystal_size_mid 0.42
_exptl_crystal_size_min 0.244
_refine_diff_density_max 0.401
_refine_diff_density_min -0.249
_refine_diff_density_rms 0.054
_refine_ls_extinction_method none
_refine_ls_goodness_of_fit_ref 1.024
_refine_ls_hydrogen_treatment mixed
_refine_ls_matrix_type full
_refine_ls_number_parameters 825
_refine_ls_number_reflns 13609
_refine_ls_number_restraints 0
_refine_ls_restrained_S_all 1.024
_refine_ls_R_factor_all 0.0834
_refine_ls_R_factor_gt 0.0589
_refine_ls_shift/su_max 0.001
_refine_ls_shift/su_mean 0.000
_refine_ls_structure_factor_coef Fsqd
_refine_ls_weighting_details 'w=1/[\s^2^(Fo^2^)+(0.0729P)^2^+2.9294P] where P=(Fo^2^+2Fc^2^)/3'
_refine_ls_weighting_scheme calc
_refine_ls_wR_factor_gt 0.1519
_refine_ls_wR_factor_ref 0.1657
_reflns_Friedel_coverage 0.000
_reflns_number_gt 9939
_reflns_number_total 13609
_reflns_threshold_expression 'I > 2\s(I)'
_cod_data_source_file ja0c07357_si_004.cif
_cod_data_source_block shb_sr_092
_cod_depositor_comments 'Adding full bibliography for 4135252--4135257.cif.'
_cod_database_code 4135256
_shelx_shelxl_version_number 2018/3
_shelx_space_group_comment
;
The symmetry employed for this shelxl refinement is uniquely defined
by the following loop, which should always be used as a source of
symmetry information in preference to the above space-group names.
They are only intended as comments.
;
_shelx_estimated_absorpt_t_max 0.981
_shelx_estimated_absorpt_t_min 0.952
_olex2_refinement_description
;
1. Fixed Uiso
 At 1.2 times of:
  All C(H) groups, All C(H,H) groups
 At 1.5 times of:
  All C(H,H,H) groups
2.a Ternary CH refined with riding coordinates:
 C2(H2A), C6(H6), C20(H20), C24(H24), C38(H38), C42(H42), C55(H55), C59(H59)
2.b Secondary CH2 refined with riding coordinates:
 C3(H3A,H3B), C5(H5A,H5B), C7(H7A,H7B), C8(H8A,H8B), C9(H9A,H9B), C10(H10A,
 H10B), C11(H11A,H11B), C21(H21A,H21B), C23(H23A,H23B), C25(H25A,H25B),
 C26(H26A,H26B), C27(H27A,H27B), C28(H28A,H28B), C29(H29A,H29B), C01N(H01A,
 H01B), C39(H39A,H39B), C41(H41A,H41B), C43(H43A,H43B), C44(H44A,H44B),
 C45(H45A,H45B), C46(H46A,H46B), C56(H56A,H56B), C58(H58A,H58B), C60(H60A,H60B),
  C61(H61A,H61B), C62(H62A,H62B), C63(H63A,H63B), C64(H64A,H64B)
2.c Idealised Me refined as rotating group:
 C15(H15A,H15B,H15C), C16(H16A,H16B,H16C), C17(H17A,H17B,H17C), C18(H18A,H18B,
 H18C), C33(H33A,H33B,H33C), C34(H34A,H34B,H34C), C35(H35A,H35B,H35C), C36(H36A,
 H36B,H36C), C50(H50A,H50B,H50C), C51(H51A,H51B,H51C), C52(H52A,H52B,H52C),
 C53(H53A,H53B,H53C), C68(H68A,H68B,H68C), C69(H69A,H69B,H69C), C70(H70A,H70B,
 H70C), C71(H71A,H71B,H71C)
;
_olex2_submission_special_instructions 'No special instructions were received'

loop_
_space_group_symop_operation_xyz
'x, y, z'
'-x, -y, -z'

loop_
_atom_site_label
_atom_site_type_symbol
_atom_site_fract_x
_atom_site_fract_y
_atom_site_fract_z
_atom_site_U_iso_or_equiv
_atom_site_adp_type
_atom_site_occupancy
_atom_site_site_symmetry_order
_atom_site_calc_flag
_atom_site_refinement_flags_posn
_atom_site_refinement_flags_adp
_atom_site_refinement_flags_occupancy
_atom_site_disorder_assembly
_atom_site_disorder_group
O1 O -0.3322(2) 0.56294(9) 0.02579(6) 0.0249(4) Uani 1 1 d . . . . .
O2 O -0.3638(3) 0.45396(9) 0.03902(6) 0.0254(4) Uani 1 1 d . . . . .
O3 O 0.3994(2) 0.55508(8) 0.17343(5) 0.0189(3) Uani 1 1 d . . . . .
O4 O 0.0858(2) 0.51400(8) 0.18449(5) 0.0198(4) Uani 1 1 d . . . . .
C1 C -0.2803(3) 0.51742(12) 0.04753(8) 0.0172(5) Uani 1 1 d . . . . .
C2 C -0.1203(3) 0.52916(12) 0.08640(8) 0.0185(5) Uani 1 1 d . . . . .
H2A H -0.103822 0.485731 0.099821 0.022 Uiso 1 1 calc R U . . .
C3 C 0.0882(3) 0.55857(12) 0.07633(8) 0.0176(5) Uani 1 1 d . . . . .
H3A H 0.083612 0.587319 0.051419 0.021 Uiso 1 1 calc R U . . .
H3B H 0.193242 0.522331 0.069955 0.021 Uiso 1 1 calc R U . . .
C4 C 0.0970(3) 0.60347(11) 0.12917(7) 0.0150(4) Uani 1 1 d . . . . .
C5 C -0.1364(3) 0.59473(12) 0.12732(8) 0.0181(5) Uani 1 1 d . . . . .
H5A H -0.190960 0.584220 0.156973 0.022 Uiso 1 1 calc R U . . .
H5B H -0.208298 0.634335 0.117643 0.022 Uiso 1 1 calc R U . . .
C6 C 0.1758(3) 0.67948(11) 0.13578(8) 0.0167(5) Uani 1 1 d . . . . .
H6 H 0.092780 0.702608 0.113737 0.020 Uiso 1 1 calc R U . . .
C7 C 0.3944(3) 0.68413(12) 0.12187(9) 0.0219(5) Uani 1 1 d . . . . .
H7A H 0.481238 0.660944 0.142672 0.026 Uiso 1 1 calc R U . . .
H7B H 0.407985 0.658587 0.088276 0.026 Uiso 1 1 calc R U . . .
C8 C 0.4649(4) 0.76063(13) 0.12685(9) 0.0283(6) Uani 1 1 d . . . . .
H8A H 0.608701 0.761767 0.119129 0.034 Uiso 1 1 calc R U . . .
H8B H 0.387284 0.782466 0.103683 0.034 Uiso 1 1 calc R U . . .
C9 C 0.4376(5) 0.80280(15) 0.17722(11) 0.0429(8) Uani 1 1 d . . . . .
H9A H 0.476325 0.852743 0.178807 0.051 Uiso 1 1 calc R U . . .
H9B H 0.527263 0.784318 0.199984 0.051 Uiso 1 1 calc R U . . .
C10 C 0.2201(5) 0.79869(15) 0.19190(11) 0.0451(8) Uani 1 1 d . . . . .
H10A H 0.132318 0.822261 0.171542 0.054 Uiso 1 1 calc R U . . .
H10B H 0.208867 0.823929 0.225644 0.054 Uiso 1 1 calc R U . . .
C11 C 0.1493(4) 0.72182(13) 0.18672(9) 0.0282(6) Uani 1 1 d . . . . .
H11A H 0.227308 0.699804 0.209729 0.034 Uiso 1 1 calc R U . . .
H11B H 0.005674 0.720682 0.194587 0.034 Uiso 1 1 calc R U . . .
B12 B 0.1976(4) 0.55812(13) 0.16359(9) 0.0153(5) Uani 1 1 d . . . . .
C13 C 0.4301(3) 0.49424(12) 0.19583(8) 0.0182(5) Uani 1 1 d . . . . .
C14 C 0.2210(3) 0.48660(12) 0.21752(8) 0.0185(5) Uani 1 1 d . . . . .
C15 C 0.6040(3) 0.51021(13) 0.23221(9) 0.0235(5) Uani 1 1 d . . . . .
H15A H 0.583055 0.555675 0.253961 0.035 Uiso 1 1 calc R U . . .
H15B H 0.729591 0.512374 0.215547 0.035 Uiso 1 1 calc R U . . .
H15C H 0.612158 0.472921 0.250691 0.035 Uiso 1 1 calc R U . . .
C16 C 0.4788(4) 0.43276(13) 0.15575(9) 0.0287(6) Uani 1 1 d . . . . .
H16A H 0.596990 0.444877 0.139339 0.043 Uiso 1 1 calc R U . . .
H16B H 0.363842 0.422521 0.132811 0.043 Uiso 1 1 calc R U . . .
H16C H 0.506978 0.391096 0.169179 0.043 Uiso 1 1 calc R U . . .
C17 C 0.1995(4) 0.53373(14) 0.26651(8) 0.0277(6) Uani 1 1 d . . . . .
H17A H 0.059432 0.532315 0.275903 0.042 Uiso 1 1 calc R U . . .
H17B H 0.237931 0.582299 0.265356 0.042 Uiso 1 1 calc R U . . .
H17C H 0.287151 0.517089 0.290011 0.042 Uiso 1 1 calc R U . . .
C18 C 0.1560(4) 0.41132(14) 0.21764(10) 0.0316(6) Uani 1 1 d . . . . .
H18A H 0.154008 0.383188 0.184800 0.047 Uiso 1 1 calc R U . . .
H18B H 0.021149 0.411189 0.230392 0.047 Uiso 1 1 calc R U . . .
H18C H 0.250973 0.390957 0.237812 0.047 Uiso 1 1 calc R U . . .
O5 O -0.3047(3) 0.31774(9) 0.23172(7) 0.0309(4) Uani 1 1 d . . . . .
O6 O -0.4022(3) 0.20473(9) 0.21896(6) 0.0312(4) Uani 1 1 d . . . . .
O7 O 0.3013(2) 0.21307(8) 0.08014(5) 0.0198(4) Uani 1 1 d . . . . .
O8 O -0.0153(2) 0.21521(8) 0.04709(5) 0.0189(3) Uani 1 1 d . . . . .
C19 C -0.3063(3) 0.25234(13) 0.20725(8) 0.0217(5) Uani 1 1 d . . . . .
C20 C -0.1760(3) 0.23937(12) 0.16475(8) 0.0212(5) Uani 1 1 d . . . . .
H20 H -0.168242 0.281943 0.150150 0.025 Uiso 1 1 calc R U . . .
C21 C -0.2178(3) 0.17238(13) 0.12622(8) 0.0212(5) Uani 1 1 d . . . . .
H21A H -0.283655 0.181340 0.096466 0.025 Uiso 1 1 calc R U . . .
H21B H -0.290606 0.134902 0.137975 0.025 Uiso 1 1 calc R U . . .
C22 C 0.0131(3) 0.16034(12) 0.12245(8) 0.0163(5) Uani 1 1 d . . . . .
C23 C 0.0384(3) 0.21066(12) 0.17281(8) 0.0183(5) Uani 1 1 d . . . . .
H23A H 0.147752 0.246399 0.175124 0.022 Uiso 1 1 calc R U . . .
H23B H 0.048989 0.185751 0.199754 0.022 Uiso 1 1 calc R U . . .
C24 C 0.0773(3) 0.08392(12) 0.11966(8) 0.0181(5) Uani 1 1 d . . . . .
H24 H 0.005746 0.066172 0.145183 0.022 Uiso 1 1 calc R U . . .
C25 C 0.0123(4) 0.03623(13) 0.07165(9) 0.0284(6) Uani 1 1 d . . . . .
H25A H -0.135131 0.039063 0.066644 0.034 Uiso 1 1 calc R U . . .
H25B H 0.077470 0.053163 0.045364 0.034 Uiso 1 1 calc R U . . .
C26 C 0.0684(5) -0.04050(14) 0.06980(10) 0.0394(7) Uani 1 1 d . . . . .
H26A H -0.009168 -0.059222 0.093554 0.047 Uiso 1 1 calc R U . . .
H26B H 0.032061 -0.069120 0.037571 0.047 Uiso 1 1 calc R U . . .
C27 C 0.2910(5) -0.04721(15) 0.08038(10) 0.0408(7) Uani 1 1 d . . . . .
H27A H 0.368197 -0.034093 0.054382 0.049 Uiso 1 1 calc R U . . .
H27B H 0.320608 -0.096930 0.081217 0.049 Uiso 1 1 calc R U . . .
C28 C 0.3573(4) -0.00005(13) 0.12804(10) 0.0320(6) Uani 1 1 d . . . . .
H28A H 0.504740 -0.003173 0.132908 0.038 Uiso 1 1 calc R U . . .
H28B H 0.292073 -0.016672 0.154434 0.038 Uiso 1 1 calc R U . . .
C29 C 0.3019(4) 0.07680(12) 0.12950(9) 0.0230(5) Uani 1 1 d . . . . .
H29A H 0.340705 0.105834 0.161446 0.028 Uiso 1 1 calc R U . . .
H29B H 0.378002 0.094854 0.105217 0.028 Uiso 1 1 calc R U . . .
B30 B 0.1025(4) 0.19601(13) 0.08239(9) 0.0156(5) Uani 1 1 d . . . . .
C31 C 0.3255(3) 0.23454(12) 0.03435(8) 0.0183(5) Uani 1 1 d . . . . .
C32 C 0.1106(3) 0.26006(12) 0.02399(8) 0.0194(5) Uani 1 1 d . . . . .
C33 C 0.4898(3) 0.29065(13) 0.04012(9) 0.0230(5) Uani 1 1 d . . . . .
H33A H 0.619870 0.269764 0.045514 0.035 Uiso 1 1 calc R U . . .
H33B H 0.462726 0.328652 0.067610 0.035 Uiso 1 1 calc R U . . .
H33C H 0.493093 0.309866 0.010977 0.035 Uiso 1 1 calc R U . . .
C34 C 0.3867(4) 0.16895(13) -0.00136(9) 0.0267(6) Uani 1 1 d . . . . .
H34A H 0.278876 0.133134 -0.005339 0.040 Uiso 1 1 calc R U . . .
H34B H 0.510087 0.150205 0.010601 0.040 Uiso 1 1 calc R U . . .
H34C H 0.410625 0.181266 -0.032351 0.040 Uiso 1 1 calc R U . . .
C35 C 0.0747(4) 0.33605(12) 0.04917(9) 0.0245(5) Uani 1 1 d . . . . .
H35A H 0.117491 0.342731 0.083062 0.037 Uiso 1 1 calc R U . . .
H35B H -0.068754 0.346239 0.046654 0.037 Uiso 1 1 calc R U . . .
H35C H 0.152338 0.368100 0.033997 0.037 Uiso 1 1 calc R U . . .
C36 C 0.0465(4) 0.24825(14) -0.02850(8) 0.0273(6) Uani 1 1 d . . . . .
H36A H -0.091318 0.264595 -0.031544 0.041 Uiso 1 1 calc R U . . .
H36B H 0.052094 0.197810 -0.043022 0.041 Uiso 1 1 calc R U . . .
H36C H 0.137175 0.274697 -0.044962 0.041 Uiso 1 1 calc R U . . .
O9 O -0.4629(3) 0.66772(9) 0.69364(6) 0.0312(4) Uani 1 1 d . . . . .
O10 O -0.3637(3) 0.78097(10) 0.70814(7) 0.0369(5) Uani 1 1 d . . . . .
O11 O 0.2901(2) 0.70174(8) 0.56643(6) 0.0218(4) Uani 1 1 d . . . . .
O12 O -0.0338(2) 0.71410(8) 0.54042(5) 0.0178(3) Uani 1 1 d . . . . .
C01N C 0.1123(4) 0.52774(13) 0.55797(8) 0.0259(6) Uani 1 1 d . . . . .
H01A H -0.030685 0.512210 0.554748 0.031 Uiso 1 1 calc R U . . .
H01B H 0.138248 0.553228 0.532043 0.031 Uiso 1 1 calc R U . . .
C37 C -0.3640(4) 0.71576(13) 0.68307(9) 0.0228(5) Uani 1 1 d . . . . .
C38 C -0.2245(4) 0.70607(12) 0.64261(8) 0.0221(5) Uani 1 1 d . . . . .
H38 H -0.238696 0.745406 0.624993 0.027 Uiso 1 1 calc R U . . .
C39 C 0.0007(4) 0.69752(12) 0.65714(8) 0.0217(5) Uani 1 1 d . . . . .
H39A H 0.020515 0.676453 0.685702 0.026 Uiso 1 1 calc R U . . .
H39B H 0.083836 0.740967 0.659998 0.026 Uiso 1 1 calc R U . . .
C40 C 0.0184(3) 0.64376(12) 0.60831(8) 0.0181(5) Uani 1 1 d . . . . .
C41 C -0.2164(3) 0.63500(12) 0.60715(8) 0.0213(5) Uani 1 1 d . . . . .
H41A H -0.281916 0.634894 0.575437 0.026 Uiso 1 1 calc R U . . .
H41B H -0.263907 0.594437 0.620177 0.026 Uiso 1 1 calc R U . . .
C42 C 0.1496(4) 0.57820(12) 0.60653(8) 0.0200(5) Uani 1 1 d . . . . .
H42 H 0.293439 0.594369 0.608347 0.024 Uiso 1 1 calc R U . . .
C43 C 0.1216(4) 0.53876(13) 0.64657(8) 0.0246(5) Uani 1 1 d . . . . .
H43A H -0.020887 0.523513 0.646455 0.030 Uiso 1 1 calc R U . . .
H43B H 0.154561 0.570782 0.677822 0.030 Uiso 1 1 calc R U . . .
C44 C 0.2558(4) 0.47411(13) 0.64084(9) 0.0303(6) Uani 1 1 d . . . . .
H44A H 0.398737 0.489685 0.643955 0.036 Uiso 1 1 calc R U . . .
H44B H 0.230060 0.448514 0.666727 0.036 Uiso 1 1 calc R U . . .
C45 C 0.2166(5) 0.42456(14) 0.59240(9) 0.0353(7) Uani 1 1 d . . . . .
H45A H 0.310068 0.384527 0.589109 0.042 Uiso 1 1 calc R U . . .
H45B H 0.077502 0.405297 0.590475 0.042 Uiso 1 1 calc R U . . .
C46 C 0.2452(5) 0.46290(14) 0.55193(9) 0.0362(7) Uani 1 1 d . . . . .
H46A H 0.210436 0.430668 0.520875 0.043 Uiso 1 1 calc R U . . .
H46B H 0.387979 0.477678 0.551685 0.043 Uiso 1 1 calc R U . . .
B47 B 0.0913(4) 0.68637(13) 0.57052(9) 0.0171(5) Uani 1 1 d . . . . .
C48 C 0.3041(3) 0.73283(12) 0.52414(8) 0.0205(5) Uani 1 1 d . . . . .
C49 C 0.0896(3) 0.76320(12) 0.52035(8) 0.0177(5) Uani 1 1 d . . . . .
C50 C 0.3477(4) 0.67285(14) 0.48239(10) 0.0344(6) Uani 1 1 d . . . . .
H50A H 0.467349 0.647932 0.490415 0.052 Uiso 1 1 calc R U . . .
H50B H 0.371515 0.691970 0.453818 0.052 Uiso 1 1 calc R U . . .
H50C H 0.232384 0.639928 0.476000 0.052 Uiso 1 1 calc R U . . .
C51 C 0.4733(4) 0.78755(14) 0.53280(10) 0.0298(6) Uani 1 1 d . . . . .
H51A H 0.451055 0.822241 0.562413 0.045 Uiso 1 1 calc R U . . .
H51B H 0.476365 0.811497 0.505769 0.045 Uiso 1 1 calc R U . . .
H51C H 0.601777 0.764286 0.535820 0.045 Uiso 1 1 calc R U . . .
C52 C 0.0134(4) 0.76348(14) 0.46973(8) 0.0268(6) Uani 1 1 d . . . . .
H52A H 0.008503 0.715053 0.450748 0.040 Uiso 1 1 calc R U . . .
H52B H 0.104113 0.792373 0.455078 0.040 Uiso 1 1 calc R U . . .
H52C H -0.121832 0.783210 0.470619 0.040 Uiso 1 1 calc R U . . .
C53 C 0.0648(4) 0.83585(12) 0.55216(9) 0.0235(5) Uani 1 1 d . . . . .
H53A H -0.078058 0.847741 0.553018 0.035 Uiso 1 1 calc R U . . .
H53B H 0.139922 0.871009 0.539229 0.035 Uiso 1 1 calc R U . . .
H53C H 0.116420 0.835616 0.584715 0.035 Uiso 1 1 calc R U . . .
O13 O -0.3866(3) -0.04642(10) 0.54165(7) 0.0321(5) Uani 1 1 d . . . . .
O14 O -0.3242(3) 0.05964(9) 0.52626(6) 0.0300(4) Uani 1 1 d . . . . .
O15 O 0.0557(2) 0.00636(9) 0.68898(6) 0.0217(4) Uani 1 1 d . . . . .
O16 O 0.3726(2) 0.04720(8) 0.68116(6) 0.0194(3) Uani 1 1 d . . . . .
C54 C -0.2894(3) 0.01428(12) 0.54947(8) 0.0193(5) Uani 1 1 d . . . . .
C55 C -0.1350(3) 0.02364(12) 0.58987(8) 0.0185(5) Uani 1 1 d . . . . .
H55 H -0.125001 -0.020416 0.602811 0.022 Uiso 1 1 calc R U . . .
C56 C 0.0771(3) 0.05180(12) 0.58210(8) 0.0182(5) Uani 1 1 d . . . . .
H56A H 0.079833 0.080608 0.557246 0.022 Uiso 1 1 calc R U . . .
H56B H 0.180691 0.014932 0.576749 0.022 Uiso 1 1 calc R U . . .
C57 C 0.0791(3) 0.09655(11) 0.63479(8) 0.0157(5) Uani 1 1 d . . . . .
C58 C -0.1541(3) 0.08879(12) 0.63120(8) 0.0178(5) Uani 1 1 d . . . . .
H58A H -0.213543 0.077858 0.660212 0.021 Uiso 1 1 calc R U . . .
H58B H -0.222531 0.128969 0.621409 0.021 Uiso 1 1 calc R U . . .
C59 C 0.1627(3) 0.17221(11) 0.64187(8) 0.0169(5) Uani 1 1 d . . . . .
H59 H 0.084495 0.195884 0.619321 0.020 Uiso 1 1 calc R U . . .
C60 C 0.3839(3) 0.17456(12) 0.62912(9) 0.0209(5) Uani 1 1 d . . . . .
H60A H 0.465819 0.150679 0.650426 0.025 Uiso 1 1 calc R U . . .
H60B H 0.399138 0.148693 0.595661 0.025 Uiso 1 1 calc R U . . .
C61 C 0.4611(4) 0.25048(13) 0.63436(9) 0.0273(6) Uani 1 1 d . . . . .
H61A H 0.606303 0.250234 0.627864 0.033 Uiso 1 1 calc R U . . .
H61B H 0.389731 0.272675 0.610433 0.033 Uiso 1 1 calc R U . . .
C62 C 0.4289(5) 0.29344(15) 0.68424(11) 0.0397(7) Uani 1 1 d . . . . .
H62A H 0.470716 0.343070 0.685731 0.048 Uiso 1 1 calc R U . . .
H62B H 0.514441 0.274899 0.707730 0.048 Uiso 1 1 calc R U . . .
C63 C 0.2093(5) 0.29108(14) 0.69785(11) 0.0412(7) Uani 1 1 d . . . . .
H63A H 0.125517 0.315163 0.677006 0.049 Uiso 1 1 calc R U . . .
H63B H 0.196172 0.316584 0.731473 0.049 Uiso 1 1 calc R U . . .
C64 C 0.1334(4) 0.21479(13) 0.69246(9) 0.0266(6) Uani 1 1 d . . . . .
H64A H 0.207220 0.192347 0.715894 0.032 Uiso 1 1 calc R U . . .
H64B H -0.011174 0.214691 0.699559 0.032 Uiso 1 1 calc R U . . .
B65 B 0.1729(4) 0.05080(13) 0.66968(9) 0.0161(5) Uani 1 1 d . . . . .
C66 C 0.1860(4) -0.02474(13) 0.72102(8) 0.0232(5) Uani 1 1 d . . . . .
C67 C 0.3981(3) -0.01598(12) 0.70128(8) 0.0190(5) Uani 1 1 d . . . . .
C68 C 0.1173(4) -0.10066(15) 0.71738(12) 0.0409(7) Uani 1 1 d . . . . .
H68A H -0.020257 -0.101556 0.728465 0.061 Uiso 1 1 calc R U . . .
H68B H 0.207108 -0.123264 0.737387 0.061 Uiso 1 1 calc R U . . .
H68C H 0.120824 -0.126207 0.683923 0.061 Uiso 1 1 calc R U . . .
C69 C 0.1595(4) 0.01859(17) 0.77133(9) 0.0370(7) Uani 1 1 d . . . . .
H69A H 0.202376 0.067547 0.772725 0.055 Uiso 1 1 calc R U . . .
H69B H 0.241329 -0.001193 0.794376 0.055 Uiso 1 1 calc R U . . .
H69C H 0.017563 0.017336 0.779314 0.055 Uiso 1 1 calc R U . . .
C70 C 0.4505(4) -0.07475(14) 0.65986(9) 0.0326(6) Uani 1 1 d . . . . .
H70A H 0.341493 -0.081331 0.635257 0.049 Uiso 1 1 calc R U . . .
H70B H 0.468499 -0.118603 0.671395 0.049 Uiso 1 1 calc R U . . .
H70C H 0.575461 -0.062387 0.646088 0.049 Uiso 1 1 calc R U . . .
C71 C 0.5686(4) -0.00288(14) 0.73881(9) 0.0253(5) Uani 1 1 d . . . . .
H71A H 0.695675 0.001904 0.723306 0.038 Uiso 1 1 calc R U . . .
H71B H 0.576156 -0.042681 0.755063 0.038 Uiso 1 1 calc R U . . .
H71C H 0.544190 0.040599 0.762334 0.038 Uiso 1 1 calc R U . . .
H5 H -0.395(5) 0.3202(17) 0.2580(12) 0.053(10) Uiso 1 1 d . . . . .
H2 H -0.449(5) 0.4490(18) 0.0177(12) 0.053(10) Uiso 1 1 d . . . . .
H13 H -0.448(6) -0.053(2) 0.5181(14) 0.070(13) Uiso 1 1 d . . . . .
H10 H -0.432(6) 0.7875(19) 0.7348(13) 0.064(11) Uiso 1 1 d . . . . .

loop_
_atom_site_aniso_label
_atom_site_aniso_U_11
_atom_site_aniso_U_22
_atom_site_aniso_U_33
_atom_site_aniso_U_23
_atom_site_aniso_U_13
_atom_site_aniso_U_12
O1 0.0254(9) 0.0223(9) 0.0283(9) 0.0104(7) -0.0104(7) -0.0062(7)
O2 0.0275(10) 0.0207(9) 0.0290(10) 0.0100(7) -0.0131(8) -0.0074(7)
O3 0.0134(8) 0.0222(9) 0.0239(8) 0.0114(7) -0.0008(6) -0.0002(6)
O4 0.0139(8) 0.0251(9) 0.0229(8) 0.0118(7) -0.0031(6) -0.0029(6)
C1 0.0147(11) 0.0184(12) 0.0189(11) 0.0046(9) 0.0010(9) -0.0011(9)
C2 0.0168(12) 0.0196(12) 0.0204(12) 0.0077(9) -0.0024(9) 0.0001(9)
C3 0.0141(11) 0.0202(12) 0.0184(11) 0.0039(9) 0.0011(9) 0.0020(9)
C4 0.0103(10) 0.0185(11) 0.0167(11) 0.0047(9) 0.0006(8) 0.0020(8)
C5 0.0125(11) 0.0242(12) 0.0183(11) 0.0062(9) -0.0006(8) 0.0010(9)
C6 0.0136(11) 0.0178(12) 0.0196(11) 0.0064(9) -0.0001(9) 0.0012(9)
C7 0.0178(12) 0.0212(12) 0.0282(13) 0.0084(10) 0.0044(10) -0.0017(9)
C8 0.0242(13) 0.0246(14) 0.0378(15) 0.0101(11) 0.0034(11) -0.0058(10)
C9 0.0515(19) 0.0306(16) 0.0431(17) 0.0007(13) 0.0016(14) -0.0209(14)
C10 0.060(2) 0.0255(15) 0.0437(18) -0.0090(13) 0.0180(15) -0.0079(14)
C11 0.0331(15) 0.0233(13) 0.0268(13) 0.0007(11) 0.0090(11) -0.0021(11)
B12 0.0112(12) 0.0167(13) 0.0171(12) 0.0015(10) -0.0003(9) -0.0007(9)
C13 0.0183(12) 0.0188(12) 0.0195(11) 0.0086(9) 0.0002(9) 0.0003(9)
C14 0.0139(11) 0.0230(12) 0.0211(12) 0.0113(10) -0.0030(9) -0.0004(9)
C15 0.0166(12) 0.0293(14) 0.0272(13) 0.0119(11) -0.0021(10) -0.0001(10)
C16 0.0338(15) 0.0287(14) 0.0238(13) 0.0056(11) 0.0028(11) 0.0094(11)
C17 0.0232(13) 0.0415(16) 0.0203(12) 0.0103(11) 0.0028(10) 0.0064(11)
C18 0.0271(14) 0.0298(14) 0.0431(16) 0.0211(12) -0.0046(12) -0.0063(11)
O5 0.0358(11) 0.0231(10) 0.0357(10) 0.0072(8) 0.0193(8) 0.0021(8)
O6 0.0369(11) 0.0245(10) 0.0352(10) 0.0100(8) 0.0195(8) 0.0020(8)
O7 0.0140(8) 0.0256(9) 0.0229(8) 0.0118(7) 0.0030(6) 0.0002(6)
O8 0.0139(8) 0.0225(9) 0.0232(8) 0.0115(7) 0.0015(6) -0.0027(6)
C19 0.0179(12) 0.0254(13) 0.0251(12) 0.0116(10) 0.0046(9) 0.0075(10)
C20 0.0200(12) 0.0219(12) 0.0250(12) 0.0113(10) 0.0072(10) 0.0064(9)
C21 0.0125(11) 0.0320(14) 0.0220(12) 0.0125(10) 0.0025(9) 0.0004(10)
C22 0.0120(11) 0.0205(12) 0.0182(11) 0.0080(9) 0.0014(8) 0.0000(9)
C23 0.0154(11) 0.0209(12) 0.0205(12) 0.0076(9) 0.0047(9) 0.0019(9)
C24 0.0178(12) 0.0196(12) 0.0188(11) 0.0086(9) -0.0004(9) -0.0012(9)
C25 0.0358(15) 0.0233(13) 0.0265(13) 0.0077(11) -0.0066(11) -0.0055(11)
C26 0.065(2) 0.0207(14) 0.0304(15) 0.0025(11) -0.0078(14) -0.0042(13)
C27 0.068(2) 0.0229(14) 0.0322(15) 0.0048(12) 0.0074(14) 0.0190(14)
C28 0.0347(15) 0.0272(14) 0.0357(15) 0.0097(12) 0.0006(12) 0.0129(11)
C29 0.0223(13) 0.0216(13) 0.0250(12) 0.0048(10) -0.0004(10) 0.0037(10)
B30 0.0144(12) 0.0141(12) 0.0185(13) 0.0036(10) 0.0020(10) 0.0012(10)
C31 0.0176(12) 0.0190(12) 0.0204(11) 0.0083(9) 0.0055(9) 0.0006(9)
C32 0.0175(12) 0.0205(12) 0.0226(12) 0.0098(10) 0.0040(9) -0.0040(9)
C33 0.0141(11) 0.0257(13) 0.0319(13) 0.0114(11) 0.0047(10) -0.0004(9)
C34 0.0277(14) 0.0244(13) 0.0306(14) 0.0094(11) 0.0122(11) 0.0077(10)
C35 0.0198(12) 0.0222(13) 0.0339(14) 0.0102(11) 0.0062(10) 0.0035(10)
C36 0.0275(14) 0.0336(15) 0.0242(13) 0.0148(11) -0.0024(10) -0.0031(11)
O9 0.0349(10) 0.0269(10) 0.0337(10) 0.0082(8) 0.0168(8) 0.0023(8)
O10 0.0523(13) 0.0235(10) 0.0373(11) 0.0068(8) 0.0298(10) 0.0047(9)
O11 0.0157(8) 0.0267(9) 0.0273(9) 0.0146(7) 0.0050(7) 0.0055(7)
O12 0.0170(8) 0.0159(8) 0.0226(8) 0.0082(6) 0.0029(6) 0.0004(6)
C01N 0.0386(15) 0.0215(13) 0.0177(12) 0.0043(10) -0.0015(10) 0.0105(11)
C37 0.0242(13) 0.0210(13) 0.0268(13) 0.0114(10) 0.0073(10) 0.0085(10)
C38 0.0234(13) 0.0209(12) 0.0256(13) 0.0113(10) 0.0084(10) 0.0065(10)
C39 0.0238(13) 0.0180(12) 0.0241(12) 0.0051(10) 0.0074(10) 0.0037(9)
C40 0.0199(12) 0.0159(12) 0.0189(11) 0.0044(9) 0.0033(9) 0.0035(9)
C41 0.0202(12) 0.0225(13) 0.0234(12) 0.0088(10) 0.0057(9) 0.0023(9)
C42 0.0257(13) 0.0160(12) 0.0194(12) 0.0058(9) 0.0009(9) 0.0063(9)
C43 0.0323(14) 0.0226(13) 0.0202(12) 0.0070(10) 0.0013(10) 0.0032(10)
C44 0.0399(16) 0.0256(14) 0.0281(14) 0.0115(11) -0.0001(11) 0.0090(11)
C45 0.0520(18) 0.0208(14) 0.0325(15) 0.0039(11) -0.0013(13) 0.0133(12)
C46 0.0562(19) 0.0254(14) 0.0250(14) 0.0004(11) -0.0004(12) 0.0182(13)
B47 0.0193(13) 0.0140(13) 0.0178(13) 0.0018(10) 0.0035(10) 0.0043(10)
C48 0.0174(12) 0.0223(12) 0.0249(12) 0.0113(10) 0.0060(9) 0.0024(9)
C49 0.0154(11) 0.0162(11) 0.0237(12) 0.0087(9) 0.0040(9) -0.0002(9)
C50 0.0406(16) 0.0313(15) 0.0350(15) 0.0121(12) 0.0205(12) 0.0136(12)
C51 0.0156(12) 0.0331(15) 0.0464(16) 0.0205(12) 0.0056(11) 0.0000(10)
C52 0.0299(14) 0.0285(14) 0.0245(13) 0.0116(11) 0.0013(10) -0.0014(11)
C53 0.0215(13) 0.0164(12) 0.0332(14) 0.0056(10) 0.0040(10) 0.0021(9)
O13 0.0361(11) 0.0241(10) 0.0377(11) 0.0142(8) -0.0212(9) -0.0124(8)
O14 0.0338(10) 0.0249(9) 0.0332(10) 0.0139(8) -0.0164(8) -0.0106(8)
O15 0.0154(8) 0.0272(9) 0.0264(9) 0.0152(7) -0.0048(6) -0.0017(7)
O16 0.0153(8) 0.0195(8) 0.0262(9) 0.0116(7) -0.0022(6) 0.0003(6)
C54 0.0174(12) 0.0180(12) 0.0229(12) 0.0058(10) -0.0006(9) -0.0015(9)
C55 0.0179(12) 0.0179(12) 0.0210(12) 0.0080(9) -0.0054(9) -0.0017(9)
C56 0.0163(11) 0.0180(12) 0.0203(12) 0.0039(9) -0.0005(9) 0.0016(9)
C57 0.0121(11) 0.0164(11) 0.0186(11) 0.0040(9) 0.0005(8) -0.0001(8)
C58 0.0138(11) 0.0204(12) 0.0202(11) 0.0066(9) -0.0006(9) 0.0012(9)
C59 0.0153(11) 0.0146(11) 0.0219(12) 0.0069(9) -0.0024(9) 0.0021(9)
C60 0.0163(12) 0.0176(12) 0.0301(13) 0.0076(10) 0.0022(9) 0.0000(9)
C61 0.0215(13) 0.0219(13) 0.0407(15) 0.0118(11) 0.0019(11) -0.0026(10)
C62 0.0442(18) 0.0250(15) 0.0463(17) 0.0006(13) -0.0021(14) -0.0158(13)
C63 0.0517(19) 0.0235(15) 0.0430(17) -0.0073(12) 0.0140(14) -0.0068(13)
C64 0.0311(14) 0.0208(13) 0.0267(13) 0.0015(10) 0.0051(10) -0.0032(10)
B65 0.0137(12) 0.0159(13) 0.0181(12) 0.0025(10) -0.0005(10) -0.0011(10)
C66 0.0186(12) 0.0298(14) 0.0255(13) 0.0163(11) -0.0035(10) -0.0007(10)
C67 0.0190(12) 0.0195(12) 0.0211(12) 0.0100(9) -0.0010(9) 0.0020(9)
C68 0.0316(16) 0.0374(17) 0.064(2) 0.0352(15) -0.0081(14) -0.0090(12)
C69 0.0254(14) 0.064(2) 0.0263(14) 0.0192(13) 0.0030(11) 0.0101(13)
C70 0.0407(16) 0.0291(15) 0.0284(14) 0.0064(11) 0.0006(12) 0.0101(12)
C71 0.0170(12) 0.0328(14) 0.0283(13) 0.0120(11) -0.0021(10) 0.0035(10)

loop_
_atom_type_symbol
_atom_type_description
_atom_type_scat_dispersion_real
_atom_type_scat_dispersion_imag
_atom_type_scat_source
C C 0.0033 0.0016 'International Tables Vol C Tables 4.2.6.8 and 6.1.1.4'
H H 0.0000 0.0000 'International Tables Vol C Tables 4.2.6.8 and 6.1.1.4'
B B 0.0013 0.0007 'International Tables Vol C Tables 4.2.6.8 and 6.1.1.4'
O O 0.0106 0.0060 'International Tables Vol C Tables 4.2.6.8 and 6.1.1.4'

loop_
_exptl_crystal_face_index_h
_exptl_crystal_face_index_k
_exptl_crystal_face_index_l
_exptl_crystal_face_perp_dist
-4.00 6.00 -9.00 0.1360
0.00 -5.00 -4.00 0.0700
0.00 5.00 6.00 0.1220
-1.00 5.00 -9.00 0.2360
-3.00 3.00 -7.00 0.1200
-2.00 -4.00 9.00 0.2040
1.00 -3.00 6.00 0.1890
2.00 4.00 -7.00 0.2810

loop_
_geom_angle_atom_site_label_1
_geom_angle_atom_site_label_2
_geom_angle_atom_site_label_3
_geom_angle
_geom_angle_site_symmetry_1
_geom_angle_site_symmetry_3
_geom_angle_publ_flag
C1 O2 H2 112(2) . . ?
B12 O3 C13 106.98(17) . . ?
B12 O4 C14 107.17(17) . . ?
O1 C1 O2 122.7(2) . . ?
O1 C1 C2 123.3(2) . . ?
O2 C1 C2 114.05(19) . . ?
C1 C2 H2A 110.3 . . ?
C1 C2 C3 118.87(18) . . ?
C1 C2 C5 117.65(19) . . ?
C3 C2 H2A 110.3 . . ?
C5 C2 H2A 110.3 . . ?
C5 C2 C3 87.54(16) . . ?
C2 C3 H3A 113.9 . . ?
C2 C3 H3B 113.9 . . ?
C2 C3 C4 88.43(16) . . ?
H3A C3 H3B 111.1 . . ?
C4 C3 H3A 113.9 . . ?
C4 C3 H3B 113.9 . . ?
C3 C4 B12 108.97(18) . . ?
C5 C4 C3 86.25(15) . . ?
C5 C4 B12 110.81(17) . . ?
C6 C4 C3 116.25(17) . . ?
C6 C4 C5 115.22(18) . . ?
C6 C4 B12 115.71(18) . . ?
C2 C5 C4 89.35(16) . . ?
C2 C5 H5A 113.8 . . ?
C2 C5 H5B 113.8 . . ?
C4 C5 H5A 113.8 . . ?
C4 C5 H5B 113.8 . . ?
H5A C5 H5B 111.0 . . ?
C4 C6 H6 107.0 . . ?
C7 C6 C4 113.04(18) . . ?
C7 C6 H6 107.0 . . ?
C7 C6 C11 110.18(19) . . ?
C11 C6 C4 112.18(18) . . ?
C11 C6 H6 107.0 . . ?
C6 C7 H7A 109.3 . . ?
C6 C7 H7B 109.3 . . ?
H7A C7 H7B 108.0 . . ?
C8 C7 C6 111.5(2) . . ?
C8 C7 H7A 109.3 . . ?
C8 C7 H7B 109.3 . . ?
C7 C8 H8A 109.4 . . ?
C7 C8 H8B 109.4 . . ?
H8A C8 H8B 108.0 . . ?
C9 C8 C7 111.2(2) . . ?
C9 C8 H8A 109.4 . . ?
C9 C8 H8B 109.4 . . ?
C8 C9 H9A 109.4 . . ?
C8 C9 H9B 109.4 . . ?
C8 C9 C10 111.2(2) . . ?
H9A C9 H9B 108.0 . . ?
C10 C9 H9A 109.4 . . ?
C10 C9 H9B 109.4 . . ?
C9 C10 H10A 109.4 . . ?
C9 C10 H10B 109.4 . . ?
C9 C10 C11 111.1(2) . . ?
H10A C10 H10B 108.0 . . ?
C11 C10 H10A 109.4 . . ?
C11 C10 H10B 109.4 . . ?
C6 C11 C10 111.3(2) . . ?
C6 C11 H11A 109.4 . . ?
C6 C11 H11B 109.4 . . ?
C10 C11 H11A 109.4 . . ?
C10 C11 H11B 109.4 . . ?
H11A C11 H11B 108.0 . . ?
O3 B12 O4 113.1(2) . . ?
O3 B12 C4 125.3(2) . . ?
O4 B12 C4 121.53(19) . . ?
O3 C13 C14 101.79(17) . . ?
O3 C13 C15 109.21(18) . . ?
O3 C13 C16 106.34(18) . . ?
C15 C13 C14 114.82(18) . . ?
C15 C13 C16 110.5(2) . . ?
C16 C13 C14 113.47(19) . . ?
O4 C14 C13 101.94(16) . . ?
O4 C14 C17 106.55(19) . . ?
O4 C14 C18 108.41(18) . . ?
C17 C14 C13 113.38(18) . . ?
C17 C14 C18 110.8(2) . . ?
C18 C14 C13 114.9(2) . . ?
C13 C15 H15A 109.5 . . ?
C13 C15 H15B 109.5 . . ?
C13 C15 H15C 109.5 . . ?
H15A C15 H15B 109.5 . . ?
H15A C15 H15C 109.5 . . ?
H15B C15 H15C 109.5 . . ?
C13 C16 H16A 109.5 . . ?
C13 C16 H16B 109.5 . . ?
C13 C16 H16C 109.5 . . ?
H16A C16 H16B 109.5 . . ?
H16A C16 H16C 109.5 . . ?
H16B C16 H16C 109.5 . . ?
C14 C17 H17A 109.5 . . ?
C14 C17 H17B 109.5 . . ?
C14 C17 H17C 109.5 . . ?
H17A C17 H17B 109.5 . . ?
H17A C17 H17C 109.5 . . ?
H17B C17 H17C 109.5 . . ?
C14 C18 H18A 109.5 . . ?
C14 C18 H18B 109.5 . . ?
C14 C18 H18C 109.5 . . ?
H18A C18 H18B 109.5 . . ?
H18A C18 H18C 109.5 . . ?
H18B C18 H18C 109.5 . . ?
C19 O5 H5 108.0(19) . . ?
B30 O7 C31 106.96(17) . . ?
B30 O8 C32 106.73(17) . . ?
O5 C19 C20 115.0(2) . . ?
O6 C19 O5 122.9(2) . . ?
O6 C19 C20 122.1(2) . . ?
C19 C20 H20 111.0 . . ?
C19 C20 C21 117.7(2) . . ?
C19 C20 C23 116.15(19) . . ?
C21 C20 H20 111.0 . . ?
C21 C20 C23 88.07(17) . . ?
C23 C20 H20 111.0 . . ?
C20 C21 H21A 113.7 . . ?
C20 C21 H21B 113.7 . . ?
C20 C21 C22 89.71(17) . . ?
H21A C21 H21B 110.9 . . ?
C22 C21 H21A 113.7 . . ?
C22 C21 H21B 113.7 . . ?
C21 C22 C23 87.14(16) . . ?
C21 C22 B30 111.10(18) . . ?
C23 C22 B30 110.68(18) . . ?
C24 C22 C21 114.81(18) . . ?
C24 C22 C23 115.97(18) . . ?
C24 C22 B30 114.23(18) . . ?
C20 C23 H23A 113.9 . . ?
C20 C23 H23B 113.9 . . ?
C22 C23 C20 88.51(17) . . ?
C22 C23 H23A 113.9 . . ?
C22 C23 H23B 113.9 . . ?
H23A C23 H23B 111.1 . . ?
C22 C24 H24 107.1 . . ?
C25 C24 C22 111.79(19) . . ?
C25 C24 H24 107.1 . . ?
C29 C24 C22 113.43(18) . . ?
C29 C24 H24 107.1 . . ?
C29 C24 C25 110.1(2) . . ?
C24 C25 H25A 109.3 . . ?
C24 C25 H25B 109.3 . . ?
H25A C25 H25B 107.9 . . ?
C26 C25 C24 111.7(2) . . ?
C26 C25 H25A 109.3 . . ?
C26 C25 H25B 109.3 . . ?
C25 C26 H26A 109.3 . . ?
C25 C26 H26B 109.3 . . ?
H26A C26 H26B 108.0 . . ?
C27 C26 C25 111.4(2) . . ?
C27 C26 H26A 109.3 . . ?
C27 C26 H26B 109.3 . . ?
C26 C27 H27A 109.4 . . ?
C26 C27 H27B 109.4 . . ?
C26 C27 C28 111.3(2) . . ?
H27A C27 H27B 108.0 . . ?
C28 C27 H27A 109.4 . . ?
C28 C27 H27B 109.4 . . ?
C27 C28 H28A 109.4 . . ?
C27 C28 H28B 109.4 . . ?
C27 C28 C29 111.1(2) . . ?
H28A C28 H28B 108.0 . . ?
C29 C28 H28A 109.4 . . ?
C29 C28 H28B 109.4 . . ?
C24 C29 C28 111.5(2) . . ?
C24 C29 H29A 109.3 . . ?
C24 C29 H29B 109.3 . . ?
C28 C29 H29A 109.3 . . ?
C28 C29 H29B 109.3 . . ?
H29A C29 H29B 108.0 . . ?
O7 B30 O8 113.07(19) . . ?
O7 B30 C22 124.3(2) . . ?
O8 B30 C22 122.60(19) . . ?
O7 C31 C32 101.75(16) . . ?
O7 C31 C33 109.42(18) . . ?
O7 C31 C34 106.53(18) . . ?
C33 C31 C32 114.96(19) . . ?
C33 C31 C34 109.88(19) . . ?
C34 C31 C32 113.61(19) . . ?
O8 C32 C31 101.82(17) . . ?
O8 C32 C35 106.69(17) . . ?
O8 C32 C36 108.66(18) . . ?
C35 C32 C31 113.09(19) . . ?
C36 C32 C31 115.15(19) . . ?
C36 C32 C35 110.6(2) . . ?
C31 C33 H33A 109.5 . . ?
C31 C33 H33B 109.5 . . ?
C31 C33 H33C 109.5 . . ?
H33A C33 H33B 109.5 . . ?
H33A C33 H33C 109.5 . . ?
H33B C33 H33C 109.5 . . ?
C31 C34 H34A 109.5 . . ?
C31 C34 H34B 109.5 . . ?
C31 C34 H34C 109.5 . . ?
H34A C34 H34B 109.5 . . ?
H34A C34 H34C 109.5 . . ?
H34B C34 H34C 109.5 . . ?
C32 C35 H35A 109.5 . . ?
C32 C35 H35B 109.5 . . ?
C32 C35 H35C 109.5 . . ?
H35A C35 H35B 109.5 . . ?
H35A C35 H35C 109.5 . . ?
H35B C35 H35C 109.5 . . ?
C32 C36 H36A 109.5 . . ?
C32 C36 H36B 109.5 . . ?
C32 C36 H36C 109.5 . . ?
H36A C36 H36B 109.5 . . ?
H36A C36 H36C 109.5 . . ?
H36B C36 H36C 109.5 . . ?
C37 O10 H10 115(2) . . ?
B47 O11 C48 106.88(17) . . ?
B47 O12 C49 106.37(17) . . ?
H01A C01N H01B 107.8 . . ?
C42 C01N H01A 109.1 . . ?
C42 C01N H01B 109.1 . . ?
C46 C01N H01A 109.1 . . ?
C46 C01N H01B 109.1 . . ?
C46 C01N C42 112.5(2) . . ?
O9 C37 O10 122.9(2) . . ?
O9 C37 C38 124.1(2) . . ?
O10 C37 C38 112.9(2) . . ?
C37 C38 H38 110.4 . . ?
C37 C38 C39 114.7(2) . . ?
C37 C38 C41 120.4(2) . . ?
C39 C38 H38 110.4 . . ?
C41 C38 H38 110.4 . . ?
C41 C38 C39 88.88(17) . . ?
C38 C39 H39A 114.0 . . ?
C38 C39 H39B 114.0 . . ?
C38 C39 C40 87.67(17) . . ?
H39A C39 H39B 111.2 . . ?
C40 C39 H39A 114.0 . . ?
C40 C39 H39B 114.0 . . ?
C39 C40 C41 87.44(16) . . ?
C39 C40 B47 107.41(18) . . ?
C41 C40 B47 112.32(19) . . ?
C42 C40 C39 118.99(19) . . ?
C42 C40 C41 119.15(19) . . ?
C42 C40 B47 109.64(18) . . ?
C38 C41 C40 88.54(17) . . ?
C38 C41 H41A 113.9 . . ?
C38 C41 H41B 113.9 . . ?
C40 C41 H41A 113.9 . . ?
C40 C41 H41B 113.9 . . ?
H41A C41 H41B 111.1 . . ?
C01N C42 C40 108.89(19) . . ?
C01N C42 H42 107.4 . . ?
C40 C42 H42 107.4 . . ?
C43 C42 C01N 109.64(19) . . ?
C43 C42 C40 115.73(19) . . ?
C43 C42 H42 107.4 . . ?
C42 C43 H43A 109.4 . . ?
C42 C43 H43B 109.4 . . ?
C42 C43 C44 111.4(2) . . ?
H43A C43 H43B 108.0 . . ?
C44 C43 H43A 109.4 . . ?
C44 C43 H43B 109.4 . . ?
C43 C44 H44A 109.4 . . ?
C43 C44 H44B 109.4 . . ?
H44A C44 H44B 108.0 . . ?
C45 C44 C43 111.4(2) . . ?
C45 C44 H44A 109.4 . . ?
C45 C44 H44B 109.4 . . ?
C44 C45 H45A 109.5 . . ?
C44 C45 H45B 109.5 . . ?
H45A C45 H45B 108.1 . . ?
C46 C45 C44 110.8(2) . . ?
C46 C45 H45A 109.5 . . ?
C46 C45 H45B 109.5 . . ?
C01N C46 H46A 109.5 . . ?
C01N C46 H46B 109.5 . . ?
C45 C46 C01N 110.5(2) . . ?
C45 C46 H46A 109.5 . . ?
C45 C46 H46B 109.5 . . ?
H46A C46 H46B 108.1 . . ?
O11 B47 O12 113.4(2) . . ?
O11 B47 C40 121.9(2) . . ?
O12 B47 C40 124.6(2) . . ?
O11 C48 C49 101.72(16) . . ?
O11 C48 C50 106.66(19) . . ?
O11 C48 C51 108.95(19) . . ?
C50 C48 C49 113.0(2) . . ?
C51 C48 C49 114.79(19) . . ?
C51 C48 C50 110.9(2) . . ?
O12 C49 C48 101.99(16) . . ?
O12 C49 C52 109.40(18) . . ?
O12 C49 C53 106.47(17) . . ?
C52 C49 C48 114.84(19) . . ?
C52 C49 C53 109.8(2) . . ?
C53 C49 C48 113.69(19) . . ?
C48 C50 H50A 109.5 . . ?
C48 C50 H50B 109.5 . . ?
C48 C50 H50C 109.5 . . ?
H50A C50 H50B 109.5 . . ?
H50A C50 H50C 109.5 . . ?
H50B C50 H50C 109.5 . . ?
C48 C51 H51A 109.5 . . ?
C48 C51 H51B 109.5 . . ?
C48 C51 H51C 109.5 . . ?
H51A C51 H51B 109.5 . . ?
H51A C51 H51C 109.5 . . ?
H51B C51 H51C 109.5 . . ?
C49 C52 H52A 109.5 . . ?
C49 C52 H52B 109.5 . . ?
C49 C52 H52C 109.5 . . ?
H52A C52 H52B 109.5 . . ?
H52A C52 H52C 109.5 . . ?
H52B C52 H52C 109.5 . . ?
C49 C53 H53A 109.5 . . ?
C49 C53 H53B 109.5 . . ?
C49 C53 H53C 109.5 . . ?
H53A C53 H53B 109.5 . . ?
H53A C53 H53C 109.5 . . ?
H53B C53 H53C 109.5 . . ?
C54 O13 H13 111(3) . . ?
B65 O15 C66 107.19(17) . . ?
B65 O16 C67 106.86(17) . . ?
O13 C54 C55 113.9(2) . . ?
O14 C54 O13 122.9(2) . . ?
O14 C54 C55 123.2(2) . . ?
C54 C55 H55 110.5 . . ?
C54 C55 C56 118.72(19) . . ?
C54 C55 C58 117.19(19) . . ?
C56 C55 H55 110.5 . . ?
C58 C55 H55 110.5 . . ?
C58 C55 C56 87.70(16) . . ?
C55 C56 H56A 113.9 . . ?
C55 C56 H56B 113.9 . . ?
C55 C56 C57 88.65(16) . . ?
H56A C56 H56B 111.1 . . ?
C57 C56 H56A 113.9 . . ?
C57 C56 H56B 113.9 . . ?
C56 C57 B65 108.69(18) . . ?
C58 C57 C56 86.58(16) . . ?
C58 C57 B65 111.01(17) . . ?
C59 C57 C56 115.90(17) . . ?
C59 C57 C58 115.58(18) . . ?
C59 C57 B65 115.55(18) . . ?
C55 C58 C57 89.20(16) . . ?
C55 C58 H58A 113.8 . . ?
C55 C58 H58B 113.8 . . ?
C57 C58 H58A 113.8 . . ?
C57 C58 H58B 113.8 . . ?
H58A C58 H58B 111.0 . . ?
C57 C59 H59 107.1 . . ?
C60 C59 C57 112.43(18) . . ?
C60 C59 H59 107.1 . . ?
C64 C59 C57 112.32(18) . . ?
C64 C59 H59 107.1 . . ?
C64 C59 C60 110.39(19) . . ?
C59 C60 H60A 109.3 . . ?
C59 C60 H60B 109.3 . . ?
H60A C60 H60B 108.0 . . ?
C61 C60 C59 111.43(19) . . ?
C61 C60 H60A 109.3 . . ?
C61 C60 H60B 109.3 . . ?
C60 C61 H61A 109.4 . . ?
C60 C61 H61B 109.4 . . ?
H61A C61 H61B 108.0 . . ?
C62 C61 C60 111.2(2) . . ?
C62 C61 H61A 109.4 . . ?
C62 C61 H61B 109.4 . . ?
C61 C62 H62A 109.3 . . ?
C61 C62 H62B 109.3 . . ?
C61 C62 C63 111.8(2) . . ?
H62A C62 H62B 107.9 . . ?
C63 C62 H62A 109.3 . . ?
C63 C62 H62B 109.3 . . ?
C62 C63 H63A 109.4 . . ?
C62 C63 H63B 109.4 . . ?
C62 C63 C64 111.0(2) . . ?
H63A C63 H63B 108.0 . . ?
C64 C63 H63A 109.4 . . ?
C64 C63 H63B 109.4 . . ?
C59 C64 C63 111.2(2) . . ?
C59 C64 H64A 109.4 . . ?
C59 C64 H64B 109.4 . . ?
C63 C64 H64A 109.4 . . ?
C63 C64 H64B 109.4 . . ?
H64A C64 H64B 108.0 . . ?
O15 B65 C57 121.19(19) . . ?
O16 B65 O15 113.2(2) . . ?
O16 B65 C57 125.5(2) . . ?
O15 C66 C67 102.26(17) . . ?
O15 C66 C68 108.13(19) . . ?
O15 C66 C69 106.4(2) . . ?
C68 C66 C67 114.7(2) . . ?
C68 C66 C69 110.8(2) . . ?
C69 C66 C67 113.7(2) . . ?
O16 C67 C66 101.69(17) . . ?
O16 C67 C70 106.12(18) . . ?
O16 C67 C71 109.06(18) . . ?
C70 C67 C66 113.8(2) . . ?
C70 C67 C71 110.3(2) . . ?
C71 C67 C66 114.99(19) . . ?
C66 C68 H68A 109.5 . . ?
C66 C68 H68B 109.5 . . ?
C66 C68 H68C 109.5 . . ?
H68A C68 H68B 109.5 . . ?
H68A C68 H68C 109.5 . . ?
H68B C68 H68C 109.5 . . ?
C66 C69 H69A 109.5 . . ?
C66 C69 H69B 109.5 . . ?
C66 C69 H69C 109.5 . . ?
H69A C69 H69B 109.5 . . ?
H69A C69 H69C 109.5 . . ?
H69B C69 H69C 109.5 . . ?
C67 C70 H70A 109.5 . . ?
C67 C70 H70B 109.5 . . ?
C67 C70 H70C 109.5 . . ?
H70A C70 H70B 109.5 . . ?
H70A C70 H70C 109.5 . . ?
H70B C70 H70C 109.5 . . ?
C67 C71 H71A 109.5 . . ?
C67 C71 H71B 109.5 . . ?
C67 C71 H71C 109.5 . . ?
H71A C71 H71B 109.5 . . ?
H71A C71 H71C 109.5 . . ?
H71B C71 H71C 109.5 . . ?

loop_
_geom_bond_atom_site_label_1
_geom_bond_atom_site_label_2
_geom_bond_distance
_geom_bond_site_symmetry_2
_geom_bond_publ_flag
O1 C1 1.225(3) . ?
O2 C1 1.316(3) . ?
O2 H2 0.81(4) . ?
O3 B12 1.366(3) . ?
O3 C13 1.466(3) . ?
O4 B12 1.367(3) . ?
O4 C14 1.462(3) . ?
C1 C2 1.491(3) . ?
C2 H2A 1.0000 . ?
C2 C3 1.553(3) . ?
C2 C5 1.542(3) . ?
C3 H3A 0.9900 . ?
C3 H3B 0.9900 . ?
C3 C4 1.574(3) . ?
C4 C5 1.558(3) . ?
C4 C6 1.530(3) . ?
C4 B12 1.585(3) . ?
C5 H5A 0.9900 . ?
C5 H5B 0.9900 . ?
C6 H6 1.0000 . ?
C6 C7 1.527(3) . ?
C6 C11 1.529(3) . ?
C7 H7A 0.9900 . ?
C7 H7B 0.9900 . ?
C7 C8 1.526(3) . ?
C8 H8A 0.9900 . ?
C8 H8B 0.9900 . ?
C8 C9 1.515(4) . ?
C9 H9A 0.9900 . ?
C9 H9B 0.9900 . ?
C9 C10 1.526(4) . ?
C10 H10A 0.9900 . ?
C10 H10B 0.9900 . ?
C10 C11 1.533(4) . ?
C11 H11A 0.9900 . ?
C11 H11B 0.9900 . ?
C13 C14 1.560(3) . ?
C13 C15 1.513(3) . ?
C13 C16 1.515(3) . ?
C14 C17 1.514(3) . ?
C14 C18 1.517(3) . ?
C15 H15A 0.9800 . ?
C15 H15B 0.9800 . ?
C15 H15C 0.9800 . ?
C16 H16A 0.9800 . ?
C16 H16B 0.9800 . ?
C16 H16C 0.9800 . ?
C17 H17A 0.9800 . ?
C17 H17B 0.9800 . ?
C17 H17C 0.9800 . ?
C18 H18A 0.9800 . ?
C18 H18B 0.9800 . ?
C18 H18C 0.9800 . ?
O5 C19 1.312(3) . ?
O5 H5 0.97(3) . ?
O6 C19 1.225(3) . ?
O7 B30 1.367(3) . ?
O7 C31 1.464(3) . ?
O8 B30 1.369(3) . ?
O8 C32 1.467(2) . ?
C19 C20 1.495(3) . ?
C20 H20 1.0000 . ?
C20 C21 1.531(3) . ?
C20 C23 1.563(3) . ?
C21 H21A 0.9900 . ?
C21 H21B 0.9900 . ?
C21 C22 1.560(3) . ?
C22 C23 1.561(3) . ?
C22 C24 1.532(3) . ?
C22 B30 1.583(3) . ?
C23 H23A 0.9900 . ?
C23 H23B 0.9900 . ?
C24 H24 1.0000 . ?
C24 C25 1.529(3) . ?
C24 C29 1.524(3) . ?
C25 H25A 0.9900 . ?
C25 H25B 0.9900 . ?
C25 C26 1.527(4) . ?
C26 H26A 0.9900 . ?
C26 H26B 0.9900 . ?
C26 C27 1.514(4) . ?
C27 H27A 0.9900 . ?
C27 H27B 0.9900 . ?
C27 C28 1.520(4) . ?
C28 H28A 0.9900 . ?
C28 H28B 0.9900 . ?
C28 C29 1.530(3) . ?
C29 H29A 0.9900 . ?
C29 H29B 0.9900 . ?
C31 C32 1.557(3) . ?
C31 C33 1.514(3) . ?
C31 C34 1.522(3) . ?
C32 C35 1.522(3) . ?
C32 C36 1.512(3) . ?
C33 H33A 0.9800 . ?
C33 H33B 0.9800 . ?
C33 H33C 0.9800 . ?
C34 H34A 0.9800 . ?
C34 H34B 0.9800 . ?
C34 H34C 0.9800 . ?
C35 H35A 0.9800 . ?
C35 H35B 0.9800 . ?
C35 H35C 0.9800 . ?
C36 H36A 0.9800 . ?
C36 H36B 0.9800 . ?
C36 H36C 0.9800 . ?
O9 C37 1.228(3) . ?
O10 C37 1.315(3) . ?
O10 H10 0.89(4) . ?
O11 B47 1.367(3) . ?
O11 C48 1.462(3) . ?
O12 B47 1.368(3) . ?
O12 C49 1.466(3) . ?
C01N H01A 0.9900 . ?
C01N H01B 0.9900 . ?
C01N C42 1.530(3) . ?
C01N C46 1.527(3) . ?
C37 C38 1.488(3) . ?
C38 H38 1.0000 . ?
C38 C39 1.560(3) . ?
C38 C41 1.531(3) . ?
C39 H39A 0.9900 . ?
C39 H39B 0.9900 . ?
C39 C40 1.564(3) . ?
C40 C41 1.569(3) . ?
C40 C42 1.542(3) . ?
C40 B47 1.574(3) . ?
C41 H41A 0.9900 . ?
C41 H41B 0.9900 . ?
C42 H42 1.0000 . ?
C42 C43 1.516(3) . ?
C43 H43A 0.9900 . ?
C43 H43B 0.9900 . ?
C43 C44 1.530(3) . ?
C44 H44A 0.9900 . ?
C44 H44B 0.9900 . ?
C44 C45 1.521(4) . ?
C45 H45A 0.9900 . ?
C45 H45B 0.9900 . ?
C45 C46 1.513(4) . ?
C46 H46A 0.9900 . ?
C46 H46B 0.9900 . ?
C48 C49 1.558(3) . ?
C48 C50 1.518(3) . ?
C48 C51 1.516(3) . ?
C49 C52 1.515(3) . ?
C49 C53 1.521(3) . ?
C50 H50A 0.9800 . ?
C50 H50B 0.9800 . ?
C50 H50C 0.9800 . ?
C51 H51A 0.9800 . ?
C51 H51B 0.9800 . ?
C51 H51C 0.9800 . ?
C52 H52A 0.9800 . ?
C52 H52B 0.9800 . ?
C52 H52C 0.9800 . ?
C53 H53A 0.9800 . ?
C53 H53B 0.9800 . ?
C53 H53C 0.9800 . ?
O13 C54 1.310(3) . ?
O13 H13 0.76(4) . ?
O14 C54 1.225(3) . ?
O15 B65 1.366(3) . ?
O15 C66 1.461(3) . ?
O16 B65 1.364(3) . ?
O16 C67 1.465(3) . ?
C54 C55 1.498(3) . ?
C55 H55 1.0000 . ?
C55 C56 1.547(3) . ?
C55 C58 1.546(3) . ?
C56 H56A 0.9900 . ?
C56 H56B 0.9900 . ?
C56 C57 1.570(3) . ?
C57 C58 1.555(3) . ?
C57 C59 1.533(3) . ?
C57 B65 1.582(3) . ?
C58 H58A 0.9900 . ?
C58 H58B 0.9900 . ?
C59 H59 1.0000 . ?
C59 C60 1.530(3) . ?
C59 C64 1.525(3) . ?
C60 H60A 0.9900 . ?
C60 H60B 0.9900 . ?
C60 C61 1.529(3) . ?
C61 H61A 0.9900 . ?
C61 H61B 0.9900 . ?
C61 C62 1.514(4) . ?
C62 H62A 0.9900 . ?
C62 H62B 0.9900 . ?
C62 C63 1.527(4) . ?
C63 H63A 0.9900 . ?
C63 H63B 0.9900 . ?
C63 C64 1.532(3) . ?
C64 H64A 0.9900 . ?
C64 H64B 0.9900 . ?
C66 C67 1.558(3) . ?
C66 C68 1.517(3) . ?
C66 C69 1.521(4) . ?
C67 C70 1.513(3) . ?
C67 C71 1.514(3) . ?
C68 H68A 0.9800 . ?
C68 H68B 0.9800 . ?
C68 H68C 0.9800 . ?
C69 H69A 0.9800 . ?
C69 H69B 0.9800 . ?
C69 H69C 0.9800 . ?
C70 H70A 0.9800 . ?
C70 H70B 0.9800 . ?
C70 H70C 0.9800 . ?
C71 H71A 0.9800 . ?
C71 H71B 0.9800 . ?
C71 H71C 0.9800 . ?

loop_
_geom_hbond_atom_site_label_D
_geom_hbond_atom_site_label_H
_geom_hbond_atom_site_label_A
_geom_hbond_distance_DH
_geom_hbond_distance_HA
_geom_hbond_distance_DA
_geom_hbond_angle_DHA
_geom_hbond_site_symmetry_A
_geom_hbond_publ_flag
O5 H5 O9 0.97(3) 1.68(3) 2.643(2) 174(3) 2_466 yes
O2 H2 O1 0.81(4) 1.86(4) 2.663(2) 173(3) 2_465 yes
O13 H13 O14 0.76(4) 1.92(4) 2.654(2) 161(4) 2_456 yes
O10 H10 O6 0.89(4) 1.73(4) 2.611(2) 171(4) 2_466 yes

loop_
_geom_torsion_atom_site_label_1
_geom_torsion_atom_site_label_2
_geom_torsion_atom_site_label_3
_geom_torsion_atom_site_label_4
_geom_torsion
_geom_torsion_site_symmetry_1
_geom_torsion_site_symmetry_2
_geom_torsion_site_symmetry_3
_geom_torsion_site_symmetry_4
_geom_torsion_publ_flag
O1 C1 C2 C3 -52.5(3) . . . . ?
O1 C1 C2 C5 51.0(3) . . . . ?
O2 C1 C2 C3 128.5(2) . . . . ?
O2 C1 C2 C5 -128.0(2) . . . . ?
O3 C13 C14 O4 29.3(2) . . . . ?
O3 C13 C14 C17 -84.8(2) . . . . ?
O3 C13 C14 C18 146.32(19) . . . . ?
C1 C2 C3 C4 142.2(2) . . . . ?
C1 C2 C5 C4 -143.49(19) . . . . ?
C2 C3 C4 C5 -21.53(16) . . . . ?
C2 C3 C4 C6 -137.88(19) . . . . ?
C2 C3 C4 B12 89.20(19) . . . . ?
C3 C2 C5 C4 -21.95(16) . . . . ?
C3 C4 C5 C2 21.67(16) . . . . ?
C3 C4 C6 C7 -63.2(2) . . . . ?
C3 C4 C6 C11 171.46(19) . . . . ?
C3 C4 B12 O3 87.7(3) . . . . ?
C3 C4 B12 O4 -88.4(2) . . . . ?
C4 C6 C7 C8 177.51(19) . . . . ?
C4 C6 C11 C10 -177.3(2) . . . . ?
C5 C2 C3 C4 21.73(16) . . . . ?
C5 C4 C6 C7 -161.93(18) . . . . ?
C5 C4 C6 C11 72.7(2) . . . . ?
C5 C4 B12 O3 -179.1(2) . . . . ?
C5 C4 B12 O4 4.9(3) . . . . ?
C6 C4 C5 C2 139.00(18) . . . . ?
C6 C4 B12 O3 -45.5(3) . . . . ?
C6 C4 B12 O4 138.4(2) . . . . ?
C6 C7 C8 C9 56.3(3) . . . . ?
C7 C6 C11 C10 55.8(3) . . . . ?
C7 C8 C9 C10 -55.5(3) . . . . ?
C8 C9 C10 C11 55.2(3) . . . . ?
C9 C10 C11 C6 -55.7(3) . . . . ?
C11 C6 C7 C8 -56.1(3) . . . . ?
B12 O3 C13 C14 -24.9(2) . . . . ?
B12 O3 C13 C15 -146.70(19) . . . . ?
B12 O3 C13 C16 94.1(2) . . . . ?
B12 O4 C14 C13 -24.1(2) . . . . ?
B12 O4 C14 C17 95.0(2) . . . . ?
B12 O4 C14 C18 -145.6(2) . . . . ?
B12 C4 C5 C2 -87.21(19) . . . . ?
B12 C4 C6 C7 66.6(2) . . . . ?
B12 C4 C6 C11 -58.8(3) . . . . ?
C13 O3 B12 O4 11.0(2) . . . . ?
C13 O3 B12 C4 -165.3(2) . . . . ?
C14 O4 B12 O3 9.4(3) . . . . ?
C14 O4 B12 C4 -174.09(19) . . . . ?
C15 C13 C14 O4 147.15(19) . . . . ?
C15 C13 C14 C17 33.0(3) . . . . ?
C15 C13 C14 C18 -95.9(2) . . . . ?
C16 C13 C14 O4 -84.5(2) . . . . ?
C16 C13 C14 C17 161.4(2) . . . . ?
C16 C13 C14 C18 32.5(3) . . . . ?
O5 C19 C20 C21 -161.4(2) . . . . ?
O5 C19 C20 C23 96.2(2) . . . . ?
O6 C19 C20 C21 20.7(3) . . . . ?
O6 C19 C20 C23 -81.7(3) . . . . ?
O7 C31 C32 O8 -30.4(2) . . . . ?
O7 C31 C32 C35 83.7(2) . . . . ?
O7 C31 C32 C36 -147.70(18) . . . . ?
C19 C20 C21 C22 -138.0(2) . . . . ?
C19 C20 C23 C22 139.4(2) . . . . ?
C20 C21 C22 C23 19.35(16) . . . . ?
C20 C21 C22 C24 136.73(19) . . . . ?
C20 C21 C22 B30 -91.7(2) . . . . ?
C21 C20 C23 C22 19.30(16) . . . . ?
C21 C22 C23 C20 -18.94(16) . . . . ?
C21 C22 C24 C25 70.3(2) . . . . ?
C21 C22 C24 C29 -164.47(19) . . . . ?
C21 C22 B30 O7 159.5(2) . . . . ?
C21 C22 B30 O8 -18.1(3) . . . . ?
C22 C24 C25 C26 -177.5(2) . . . . ?
C22 C24 C29 C28 178.01(19) . . . . ?
C23 C20 C21 C22 -19.31(16) . . . . ?
C23 C22 C24 C25 169.77(19) . . . . ?
C23 C22 C24 C29 -65.0(2) . . . . ?
C23 C22 B30 O7 64.4(3) . . . . ?
C23 C22 B30 O8 -113.2(2) . . . . ?
C24 C22 C23 C20 -135.24(19) . . . . ?
C24 C22 B30 O7 -68.7(3) . . . . ?
C24 C22 B30 O8 113.7(2) . . . . ?
C24 C25 C26 C27 -55.4(3) . . . . ?
C25 C24 C29 C28 -55.9(3) . . . . ?
C25 C26 C27 C28 55.0(3) . . . . ?
C26 C27 C28 C29 -55.3(3) . . . . ?
C27 C28 C29 C24 56.2(3) . . . . ?
C29 C24 C25 C26 55.4(3) . . . . ?
B30 O7 C31 C32 25.4(2) . . . . ?
B30 O7 C31 C33 147.44(19) . . . . ?
B30 O7 C31 C34 -93.8(2) . . . . ?
B30 O8 C32 C31 25.2(2) . . . . ?
B30 O8 C32 C35 -93.5(2) . . . . ?
B30 O8 C32 C36 147.2(2) . . . . ?
B30 C22 C23 C20 92.55(19) . . . . ?
B30 C22 C24 C25 -59.7(2) . . . . ?
B30 C22 C24 C29 65.5(2) . . . . ?
C31 O7 B30 O8 -10.7(3) . . . . ?
C31 O7 B30 C22 171.5(2) . . . . ?
C32 O8 B30 O7 -10.4(3) . . . . ?
C32 O8 B30 C22 167.5(2) . . . . ?
C33 C31 C32 O8 -148.48(18) . . . . ?
C33 C31 C32 C35 -34.4(3) . . . . ?
C33 C31 C32 C36 94.2(2) . . . . ?
C34 C31 C32 O8 83.7(2) . . . . ?
C34 C31 C32 C35 -162.19(19) . . . . ?
C34 C31 C32 C36 -33.6(3) . . . . ?
O9 C37 C38 C39 -96.4(3) . . . . ?
O9 C37 C38 C41 7.8(4) . . . . ?
O10 C37 C38 C39 80.5(3) . . . . ?
O10 C37 C38 C41 -175.4(2) . . . . ?
O11 C48 C49 O12 -30.3(2) . . . . ?
O11 C48 C49 C52 -148.53(19) . . . . ?
O11 C48 C49 C53 83.9(2) . . . . ?
C01N C42 C43 C44 55.4(3) . . . . ?
C37 C38 C39 C40 143.8(2) . . . . ?
C37 C38 C41 C40 -138.8(2) . . . . ?
C38 C39 C40 C41 -20.15(16) . . . . ?
C38 C39 C40 C42 -142.3(2) . . . . ?
C38 C39 C40 B47 92.46(19) . . . . ?
C39 C38 C41 C40 -20.57(16) . . . . ?
C39 C40 C41 C38 20.54(17) . . . . ?
C39 C40 C42 C01N 169.7(2) . . . . ?
C39 C40 C42 C43 45.7(3) . . . . ?
C39 C40 B47 O11 83.7(3) . . . . ?
C39 C40 B47 O12 -93.4(3) . . . . ?
C40 C42 C43 C44 179.0(2) . . . . ?
C41 C38 C39 C40 20.64(16) . . . . ?
C41 C40 C42 C01N 65.2(3) . . . . ?
C41 C40 C42 C43 -58.8(3) . . . . ?
C41 C40 B47 O11 178.2(2) . . . . ?
C41 C40 B47 O12 1.1(3) . . . . ?
C42 C01N C46 C45 56.1(3) . . . . ?
C42 C40 C41 C38 142.6(2) . . . . ?
C42 C40 B47 O11 -47.0(3) . . . . ?
C42 C40 B47 O12 136.0(2) . . . . ?
C42 C43 C44 C45 -56.8(3) . . . . ?
C43 C44 C45 C46 56.4(3) . . . . ?
C44 C45 C46 C01N -55.5(3) . . . . ?
C46 C01N C42 C40 176.8(2) . . . . ?
C46 C01N C42 C43 -55.7(3) . . . . ?
B47 O11 C48 C49 25.0(2) . . . . ?
B47 O11 C48 C50 -93.6(2) . . . . ?
B47 O11 C48 C51 146.6(2) . . . . ?
B47 O12 C49 C48 25.4(2) . . . . ?
B47 O12 C49 C52 147.4(2) . . . . ?
B47 O12 C49 C53 -94.0(2) . . . . ?
B47 C40 C41 C38 -87.2(2) . . . . ?
B47 C40 C42 C01N -66.2(2) . . . . ?
B47 C40 C42 C43 169.8(2) . . . . ?
C48 O11 B47 O12 -10.1(3) . . . . ?
C48 O11 B47 C40 172.5(2) . . . . ?
C49 O12 B47 O11 -10.9(2) . . . . ?
C49 O12 B47 C40 166.4(2) . . . . ?
C50 C48 C49 O12 83.6(2) . . . . ?
C50 C48 C49 C52 -34.6(3) . . . . ?
C50 C48 C49 C53 -162.2(2) . . . . ?
C51 C48 C49 O12 -147.79(19) . . . . ?
C51 C48 C49 C52 94.0(2) . . . . ?
C51 C48 C49 C53 -33.6(3) . . . . ?
O13 C54 C55 C56 133.2(2) . . . . ?
O13 C54 C55 C58 -123.5(2) . . . . ?
O14 C54 C55 C56 -47.9(3) . . . . ?
O14 C54 C55 C58 55.4(3) . . . . ?
O15 C66 C67 O16 28.8(2) . . . . ?
O15 C66 C67 C70 -84.9(2) . . . . ?
O15 C66 C67 C71 146.4(2) . . . . ?
C54 C55 C56 C57 141.0(2) . . . . ?
C54 C55 C58 C57 -142.53(19) . . . . ?
C55 C56 C57 C58 -20.89(16) . . . . ?
C55 C56 C57 C59 -137.75(19) . . . . ?
C55 C56 C57 B65 90.15(19) . . . . ?
C56 C55 C58 C57 -21.20(16) . . . . ?
C56 C57 C58 C55 20.90(16) . . . . ?
C56 C57 C59 C60 -62.4(2) . . . . ?
C56 C57 C59 C64 172.36(19) . . . . ?
C56 C57 B65 O15 -87.8(2) . . . . ?
C56 C57 B65 O16 87.7(3) . . . . ?
C57 C59 C60 C61 177.49(19) . . . . ?
C57 C59 C64 C63 -177.3(2) . . . . ?
C58 C55 C56 C57 21.00(16) . . . . ?
C58 C57 C59 C60 -161.56(19) . . . . ?
C58 C57 C59 C64 73.2(2) . . . . ?
C58 C57 B65 O15 5.8(3) . . . . ?
C58 C57 B65 O16 -178.7(2) . . . . ?
C59 C57 C58 C55 138.07(19) . . . . ?
C59 C57 B65 O15 139.9(2) . . . . ?
C59 C57 B65 O16 -44.6(3) . . . . ?
C59 C60 C61 C62 55.5(3) . . . . ?
C60 C59 C64 C63 56.3(3) . . . . ?
C60 C61 C62 C63 -54.7(3) . . . . ?
C61 C62 C63 C64 54.7(3) . . . . ?
C62 C63 C64 C59 -55.6(3) . . . . ?
C64 C59 C60 C61 -56.2(3) . . . . ?
B65 O15 C66 C67 -22.3(2) . . . . ?
B65 O15 C66 C68 -143.6(2) . . . . ?
B65 O15 C66 C69 97.3(2) . . . . ?
B65 O16 C67 C66 -25.8(2) . . . . ?
B65 O16 C67 C70 93.5(2) . . . . ?
B65 O16 C67 C71 -147.65(19) . . . . ?
B65 C57 C58 C55 -87.82(19) . . . . ?
B65 C57 C59 C60 66.4(2) . . . . ?
B65 C57 C59 C64 -58.8(3) . . . . ?
C66 O15 B65 O16 6.8(3) . . . . ?
C66 O15 B65 C57 -177.2(2) . . . . ?
C67 O16 B65 O15 13.2(3) . . . . ?
C67 O16 B65 C57 -162.6(2) . . . . ?
C68 C66 C67 O16 145.5(2) . . . . ?
C68 C66 C67 C70 31.9(3) . . . . ?
C68 C66 C67 C71 -96.8(3) . . . . ?
C69 C66 C67 O16 -85.5(2) . . . . ?
C69 C66 C67 C70 160.9(2) . . . . ?
C69 C66 C67 C71 32.2(3) . . . . ?
